data_1541959
loop_
_publ_author_name
'Bukvetskii, B.V.'
'Muradyan, L.A.'
'Davidovich, R.L.'
'Simonov, V.I.'

_publ_section_title
;
 Crystal structure of rubidium tetrafluorovanadate dihydrate Rb V F4 (H2
 O)2
;
_journal_name_full
;
Koordinatsionnaya Khimiya (= Coordination Chemistry (USSR))
;
_journal_page_first 1129
_journal_page_last 1134
_journal_volume 2
_journal_year 1976
_chemical_formula_sum 'F4 H4 O2 Rb V'
_chemical_name_systematic 'Rb (V F4) (H2 O)2'
_space_group_IT_number 15
_symmetry_space_group_name_Hall '-B 2b'
_symmetry_space_group_name_H-M 'B 1 1 2/b'
_cell_angle_alpha 90
_cell_angle_beta 90
_cell_angle_gamma 124.04
_cell_formula_units_Z 4
_cell_length_a 11.921
_cell_length_b 9.114
_cell_length_c 6.343
_cell_volume 571.066
_citation_journal_id_ASTM KOKHDC
_cod_data_source_file Bukvetskii_KOKHDC_1976_579.cif
_cod_data_source_block H4F4O2Rb1V1
_cod_original_cell_volume 571.0656
_cod_original_sg_symbol_Hall '-C 2yc (-x,z,y)'
_cod_original_formula_sum 'H4 F4 O2 Rb1 V1'
_cod_database_code 1541959

loop_
_symmetry_equiv_pos_as_xyz
x,y,z
-x,-y+1/2,z
-x,-y,-z
x,y-1/2,-z
x+1/2,y,z+1/2
-x+1/2,-y+1/2,z+1/2
-x+1/2,-y,-z+1/2
x+1/2,y-1/2,-z+1/2

loop_
_atom_site_label
_atom_site_type_symbol
_atom_site_fract_x
_atom_site_fract_y
_atom_site_fract_z
_atom_site_occupancy
_atom_site_U_iso_or_equiv
F2 F-1 0.2614 0.4262 0.0251 1 0.0
H2 H+1 0.325 0.314 0.101 1 0.0
V1 V+3 0.25 0 0.25 1 0.0
H1 H+1 0.411 0.338 0.221 1 0.0
F1 F-1 0.4115 0.0183 0.3337 1 0.0
Rb1 Rb+1 0 0.25 0.2224 1 0.0
O1 O-2 0.3668 0.2584 0.1415 1 0.0
